data_4315039
loop_
_publ_author_name
'Donald J. Darensbourg'
'Osit Karroonnirun'

_publ_section_title
;
 Ring-Opening Polymerization of Lactides Catalyzed by Natural Amino-Acid
 Based Zinc Catalysts
;
_journal_name_full 'Inorganic Chemistry'
_journal_page_first 2360
_journal_page_last 2371
_journal_paper_doi 10.1021/ic902271x
_journal_volume 49
_journal_year 2010
_chemical_absolute_configuration rm
_chemical_formula_sum 'C58 H114 N6 O2 Si4 Zn2'
_chemical_formula_weight 1170.65
_chemical_name_systematic
; 
 ? 
;
_space_group_IT_number 4
_symmetry_cell_setting monoclinic
_symmetry_space_group_name_Hall 'P 2yb'
_symmetry_space_group_name_H-M 'P 1 21 1'
_atom_sites_solution_hydrogens geom
_atom_sites_solution_primary direct
_atom_sites_solution_secondary difmap
_audit_creation_method SHELXL-97
_cell_angle_alpha 90.00
_cell_angle_beta 91.995(13)
_cell_angle_gamma 90.00
_cell_formula_units_Z 2
_cell_length_a 10.616(3)
_cell_length_b 18.225(4)
_cell_length_c 17.992(4)
_cell_measurement_reflns_used 888
_cell_measurement_temperature 110(2)
_cell_measurement_theta_max 59.79
_cell_measurement_theta_min 4.82
_cell_volume 3478.9(15)
_computing_cell_refinement
;
 CELL-NOW (Sheldrick, 2003) and SAINT (BRUKER-NONIUS, 2003)
;
_computing_data_collection 'FRAMBO (BRUKER-NONIUS, 2003)'
_computing_data_reduction 'Bruker SAINT'
_computing_molecular_graphics 'X-SEED (Barbour, 2001)'
_computing_publication_material 'Bruker SHELXTL'
_computing_structure_refinement 'SHELXL-97 (Sheldrick, 1997)'
_computing_structure_solution 'SHELXS-97 (Sheldrick, 1990)'
_diffrn_ambient_temperature 110(2)
_diffrn_measured_fraction_theta_full 0.970
_diffrn_measured_fraction_theta_max 0.970
_diffrn_measurement_device_type 'CCD area detector'
_diffrn_measurement_method 'phi and omega scans'
_diffrn_radiation_monochromator graphite
_diffrn_radiation_source 'fine-focus sealed tube'
_diffrn_radiation_type CuK\a
_diffrn_radiation_wavelength 1.54178
_diffrn_reflns_av_R_equivalents 0.0627
_diffrn_reflns_av_sigmaI/netI 0.0691
_diffrn_reflns_limit_h_max 11
_diffrn_reflns_limit_h_min -11
_diffrn_reflns_limit_k_max 20
_diffrn_reflns_limit_k_min -19
_diffrn_reflns_limit_l_max 19
_diffrn_reflns_limit_l_min -20
_diffrn_reflns_number 27837
_diffrn_reflns_theta_full 60.51
_diffrn_reflns_theta_max 60.51
_diffrn_reflns_theta_min 2.46
_exptl_absorpt_coefficient_mu 1.805
_exptl_absorpt_correction_T_max 0.7735
_exptl_absorpt_correction_T_min 0.7371
_exptl_absorpt_correction_type multi-scan
_exptl_absorpt_process_details 'SADABS; (Sheldrick, 2006)'
_exptl_crystal_colour yellow
_exptl_crystal_density_diffrn 1.118
_exptl_crystal_density_method 'not measured'
_exptl_crystal_description block
_exptl_crystal_F_000 1272
_exptl_crystal_size_max 0.18
_exptl_crystal_size_mid 0.17
_exptl_crystal_size_min 0.15
_refine_diff_density_max 0.418
_refine_diff_density_min -0.541
_refine_diff_density_rms 0.070
_refine_ls_abs_structure_details 'Flack H D (1983), Acta Cryst. A39, 876-881'
_refine_ls_abs_structure_Flack -0.01(2)
_refine_ls_extinction_method none
_refine_ls_goodness_of_fit_ref 1.077
_refine_ls_hydrogen_treatment constr
_refine_ls_matrix_type full
_refine_ls_number_parameters 694
_refine_ls_number_reflns 9520
_refine_ls_number_restraints 4
_refine_ls_restrained_S_all 1.077
_refine_ls_R_factor_all 0.0515
_refine_ls_R_factor_gt 0.0402
_refine_ls_shift/su_max 0.001
_refine_ls_shift/su_mean 0.000
_refine_ls_structure_factor_coef Fsqd
_refine_ls_weighting_details 'calc w=1/[\s^2^(Fo^2^)+(0.0493P)^2^+0.0000P] where P=(Fo^2^+2Fc^2^)/3'
_refine_ls_weighting_scheme calc
_refine_ls_wR_factor_gt 0.0963
_refine_ls_wR_factor_ref 0.1030
_reflns_number_gt 8001
_reflns_number_total 9520
_reflns_threshold_expression >2sigma(I)
_cod_data_source_file ic902271x_si_001_2.cif
_cod_data_source_block mono2
_cod_depositor_comments
;
The following automatic conversions were performed:

'_symmetry_cell_setting' value 'Monoclinic' changed to 'monoclinic'
according to the built-in table from CIF Core dictionary named
'cif_core.dic' version 2.4.1 from 2010-06-29.

Automatic conversion script
Id: cif_fix_values 1646 2011-03-28 12:23:43Z adriana 
;
_cod_original_cell_volume 3478.7(14)
_cod_database_code 4315039

loop_
_symmetry_equiv_pos_as_xyz
'x, y, z'
'-x, y+1/2, -z'

loop_
_atom_site_label
_atom_site_type_symbol
_atom_site_fract_x
_atom_site_fract_y
_atom_site_fract_z
_atom_site_U_iso_or_equiv
_atom_site_adp_type
_atom_site_occupancy
_atom_site_symmetry_multiplicity
_atom_site_calc_flag
_atom_site_refinement_flags
_atom_site_disorder_assembly
_atom_site_disorder_group
C1 C 0.1047(4) 0.8607(3) 0.2832(2) 0.0232(12) Uani 1 1 d . . .
C2 C 0.1831(4) 0.8713(3) 0.2217(2) 0.0216(11) Uani 1 1 d . . .
C3 C 0.2116(5) 0.8112(3) 0.1754(3) 0.0269(12) Uani 1 1 d . . .
H3 H 0.2671 0.8189 0.1359 0.032 Uiso 1 1 calc R . .
C4 C 0.1628(5) 0.7420(3) 0.1850(2) 0.0257(12) Uani 1 1 d . . .
C5 C 0.0875(5) 0.7337(3) 0.2470(3) 0.0286(12) Uani 1 1 d . . .
H5 H 0.0521 0.6865 0.2548 0.034 Uiso 1 1 calc R . .
C6 C 0.0602(5) 0.7875(3) 0.2977(2) 0.0227(11) Uani 1 1 d . . .
C7 C -0.0125(5) 0.7716(3) 0.3679(3) 0.0275(12) Uani 1 1 d . . .
C8 C -0.0477(6) 0.6899(3) 0.3741(3) 0.0436(15) Uani 1 1 d . . .
H8A H 0.0293 0.6604 0.3793 0.065 Uiso 1 1 calc R . .
H8B H -0.0960 0.6748 0.3293 0.065 Uiso 1 1 calc R . .
H8C H -0.0989 0.6826 0.4178 0.065 Uiso 1 1 calc R . .
C9 C 0.0677(5) 0.7916(3) 0.4372(2) 0.0281(12) Uani 1 1 d . . .
H9A H 0.0205 0.7809 0.4817 0.042 Uiso 1 1 calc R . .
H9B H 0.0884 0.8440 0.4360 0.042 Uiso 1 1 calc R . .
H9C H 0.1457 0.7628 0.4382 0.042 Uiso 1 1 calc R . .
C10 C -0.1367(5) 0.8154(3) 0.3671(3) 0.0369(14) Uani 1 1 d . . .
H10A H -0.1910 0.7993 0.3250 0.055 Uiso 1 1 calc R . .
H10B H -0.1183 0.8678 0.3620 0.055 Uiso 1 1 calc R . .
H10C H -0.1796 0.8068 0.4136 0.055 Uiso 1 1 calc R . .
C11 C 0.1864(5) 0.6784(3) 0.1310(3) 0.0328(13) Uani 1 1 d . . .
C12 C 0.3084(6) 0.6901(4) 0.0885(4) 0.0619(19) Uani 1 1 d . . .
H12A H 0.3804 0.6927 0.1240 0.093 Uiso 1 1 calc R . .
H12B H 0.3022 0.7360 0.0603 0.093 Uiso 1 1 calc R . .
H12C H 0.3201 0.6491 0.0543 0.093 Uiso 1 1 calc R . .
C13 C 0.1978(7) 0.6052(3) 0.1710(3) 0.0556(18) Uani 1 1 d . . .
H13A H 0.1206 0.5958 0.1978 0.083 Uiso 1 1 calc R . .
H13B H 0.2701 0.6066 0.2064 0.083 Uiso 1 1 calc R . .
H13C H 0.2100 0.5661 0.1346 0.083 Uiso 1 1 calc R . .
C14 C 0.0759(6) 0.6760(3) 0.0746(3) 0.0502(16) Uani 1 1 d . . .
H14A H 0.0899 0.6371 0.0383 0.075 Uiso 1 1 calc R . .
H14B H 0.0688 0.7233 0.0489 0.075 Uiso 1 1 calc R . .
H14C H -0.0021 0.6661 0.1004 0.075 Uiso 1 1 calc R . .
C15 C 0.2492(4) 0.9391(3) 0.2088(2) 0.0237(11) Uani 1 1 d . . .
H15 H 0.3229 0.9359 0.1805 0.028 Uiso 1 1 calc R . .
C16 C 0.3116(5) 1.0645(3) 0.2280(2) 0.0248(11) Uani 1 1 d . . .
H16 H 0.3989 1.0438 0.2305 0.030 Uiso 1 1 calc R . .
C17 C 0.2916(5) 1.1127(3) 0.2970(2) 0.0361(13) Uani 1 1 d . . .
H17A H 0.3735 1.1346 0.3129 0.043 Uiso 1 1 calc R . .
H17B H 0.2340 1.1534 0.2827 0.043 Uiso 1 1 calc R . .
C18 C 0.2044(5) 1.1280(3) 0.4172(3) 0.0441(14) Uani 1 1 d . . .
H18A H 0.2763 1.1601 0.4294 0.066 Uiso 1 1 calc R . .
H18B H 0.1800 1.1018 0.4620 0.066 Uiso 1 1 calc R . .
H18C H 0.1334 1.1576 0.3981 0.066 Uiso 1 1 calc R . .
C19 C 0.3345(5) 1.0218(3) 0.3936(3) 0.0396(13) Uani 1 1 d . . .
H19A H 0.3691 0.9912 0.3544 0.059 Uiso 1 1 calc R . .
H19B H 0.2933 0.9904 0.4297 0.059 Uiso 1 1 calc R . .
H19C H 0.4029 1.0493 0.4188 0.059 Uiso 1 1 calc R . .
C20 C -0.3123(5) 1.0044(3) 0.3568(3) 0.0399(14) Uani 1 1 d . . .
H20A H -0.3629 1.0275 0.3166 0.060 Uiso 1 1 calc R . .
H20B H -0.3624 1.0008 0.4014 0.060 Uiso 1 1 calc R . .
H20C H -0.2868 0.9552 0.3413 0.060 Uiso 1 1 calc R . .
C21 C -0.0787(5) 1.0154(3) 0.4561(2) 0.0377(13) Uani 1 1 d . . .
H21A H -0.0404 0.9702 0.4379 0.057 Uiso 1 1 calc R . .
H21B H -0.1365 1.0035 0.4956 0.057 Uiso 1 1 calc R . .
H21C H -0.0125 1.0483 0.4758 0.057 Uiso 1 1 calc R . .
C22 C -0.2242(6) 1.1513(3) 0.4162(3) 0.0542(17) Uani 1 1 d . . .
H22A H -0.1516 1.1809 0.4330 0.081 Uiso 1 1 calc R . .
H22B H -0.2783 1.1419 0.4582 0.081 Uiso 1 1 calc R . .
H22C H -0.2723 1.1779 0.3772 0.081 Uiso 1 1 calc R . .
C23 C -0.0641(5) 1.0752(3) 0.1393(3) 0.0396(14) Uani 1 1 d . . .
H23A H 0.0254 1.0624 0.1448 0.059 Uiso 1 1 calc R . .
H23B H -0.0772 1.1078 0.0964 0.059 Uiso 1 1 calc R . .
H23C H -0.1139 1.0303 0.1316 0.059 Uiso 1 1 calc R . .
C24 C -0.2905(5) 1.1368(3) 0.2113(3) 0.0515(16) Uani 1 1 d . . .
H24A H -0.3322 1.0890 0.2058 0.077 Uiso 1 1 calc R . .
H24B H -0.3071 1.1662 0.1664 0.077 Uiso 1 1 calc R . .
H24C H -0.3234 1.1625 0.2544 0.077 Uiso 1 1 calc R . .
C25 C -0.0436(6) 1.2174(3) 0.2276(3) 0.0544(17) Uani 1 1 d . . .
H25A H -0.0644 1.2420 0.2740 0.082 Uiso 1 1 calc R . .
H25B H -0.0775 1.2459 0.1852 0.082 Uiso 1 1 calc R . .
H25C H 0.0481 1.2135 0.2246 0.082 Uiso 1 1 calc R . .
C26 C 0.2946(5) 1.1113(3) 0.1587(2) 0.0319(12) Uani 1 1 d . . .
H26A H 0.3515 1.1541 0.1639 0.038 Uiso 1 1 calc R . .
H26B H 0.2071 1.1302 0.1567 0.038 Uiso 1 1 calc R . .
C27 C 0.3192(5) 1.0741(3) 0.0840(2) 0.0374(14) Uani 1 1 d . . .
H27 H 0.2666 1.0287 0.0805 0.045 Uiso 1 1 calc R . .
C28 C 0.2782(7) 1.1251(4) 0.0200(3) 0.0626(19) Uani 1 1 d . . .
H28A H 0.1875 1.1345 0.0219 0.094 Uiso 1 1 calc R . .
H28B H 0.2967 1.1018 -0.0275 0.094 Uiso 1 1 calc R . .
H28C H 0.3242 1.1716 0.0246 0.094 Uiso 1 1 calc R . .
C29 C 0.4573(6) 1.0520(4) 0.0762(3) 0.0576(17) Uani 1 1 d . . .
H29A H 0.5108 1.0958 0.0800 0.086 Uiso 1 1 calc R . .
H29B H 0.4676 1.0286 0.0278 0.086 Uiso 1 1 calc R . .
H29C H 0.4819 1.0175 0.1159 0.086 Uiso 1 1 calc R . .
C30 C 0.3878(4) 0.1400(3) 0.7223(2) 0.0209(12) Uani 1 1 d . . .
C31 C 0.3114(4) 0.1350(2) 0.7861(2) 0.0198(11) Uani 1 1 d . . .
C32 C 0.2847(5) 0.1975(3) 0.8277(3) 0.0251(12) Uani 1 1 d . . .
H32 H 0.2277 0.1931 0.8670 0.030 Uiso 1 1 calc R . .
C33 C 0.3373(5) 0.2651(3) 0.8144(2) 0.0243(12) Uani 1 1 d . A .
C34 C 0.4144(5) 0.2692(3) 0.7523(3) 0.0237(12) Uani 1 1 d . . .
H34 H 0.4525 0.3151 0.7421 0.028 Uiso 1 1 calc R . .
C35 C 0.4388(4) 0.2113(3) 0.7049(2) 0.0193(11) Uani 1 1 d . . .
C36 C 0.5165(5) 0.2217(3) 0.6353(2) 0.0230(11) Uani 1 1 d . . .
C37 C 0.5596(5) 0.3011(3) 0.6254(3) 0.0347(13) Uani 1 1 d . . .
H37A H 0.6075 0.3052 0.5800 0.052 Uiso 1 1 calc R . .
H37B H 0.6131 0.3157 0.6684 0.052 Uiso 1 1 calc R . .
H37C H 0.4857 0.3333 0.6216 0.052 Uiso 1 1 calc R . .
C38 C 0.6350(4) 0.1732(3) 0.6401(3) 0.0286(12) Uani 1 1 d . . .
H38A H 0.6105 0.1222 0.6491 0.043 Uiso 1 1 calc R . .
H38B H 0.6910 0.1902 0.6810 0.043 Uiso 1 1 calc R . .
H38C H 0.6791 0.1762 0.5932 0.043 Uiso 1 1 calc R . .
C39 C 0.4370(5) 0.2011(3) 0.5650(2) 0.0293(12) Uani 1 1 d . . .
H39A H 0.4065 0.1505 0.5695 0.044 Uiso 1 1 calc R . .
H39B H 0.4889 0.2050 0.5212 0.044 Uiso 1 1 calc R . .
H39C H 0.3649 0.2345 0.5596 0.044 Uiso 1 1 calc R . .
C40 C 0.3132(5) 0.3319(3) 0.8632(3) 0.0340(14) Uani 1 1 d D . .
C41 C 0.2008(8) 0.3228(4) 0.9099(5) 0.054(2) Uani 0.777(5) 1 d PD A 1
H41A H 0.1905 0.3667 0.9406 0.082 Uiso 0.777(5) 1 calc PR A 1
H41B H 0.2126 0.2798 0.9422 0.082 Uiso 0.777(5) 1 calc PR A 1
H41C H 0.1254 0.3159 0.8777 0.082 Uiso 0.777(5) 1 calc PR A 1
C42 C 0.4339(7) 0.3405(4) 0.9181(4) 0.0433(18) Uani 0.777(5) 1 d PD A 1
H42A H 0.5089 0.3490 0.8890 0.065 Uiso 0.777(5) 1 calc PR A 1
H42B H 0.4453 0.2957 0.9477 0.065 Uiso 0.777(5) 1 calc PR A 1
H42C H 0.4216 0.3823 0.9514 0.065 Uiso 0.777(5) 1 calc PR A 1
C43 C 0.3054(8) 0.4028(4) 0.8188(4) 0.046(2) Uani 0.777(5) 1 d PD A 1
H43A H 0.2958 0.4443 0.8527 0.069 Uiso 0.777(5) 1 calc PR A 1
H43B H 0.2327 0.4007 0.7837 0.069 Uiso 0.777(5) 1 calc PR A 1
H43C H 0.3827 0.4090 0.7912 0.069 Uiso 0.777(5) 1 calc PR A 1
C44 C 0.2468(5) 0.0681(3) 0.8055(2) 0.0234(11) Uani 1 1 d . . .
H44 H 0.1754 0.0729 0.8355 0.028 Uiso 1 1 calc R . .
C45 C 0.1935(4) -0.0611(2) 0.7915(2) 0.0201(11) Uani 1 1 d . . .
H45 H 0.2480 -0.1046 0.8037 0.024 Uiso 1 1 calc R . .
C46 C 0.1407(4) -0.0713(3) 0.7122(2) 0.0265(11) Uani 1 1 d . . .
H46A H 0.0893 -0.1166 0.7096 0.032 Uiso 1 1 calc R . .
H46B H 0.0848 -0.0294 0.6990 0.032 Uiso 1 1 calc R . .
C47 C 0.2013(5) -0.0419(3) 0.5874(2) 0.0416(15) Uani 1 1 d . . .
H47A H 0.1269 -0.0676 0.5667 0.062 Uiso 1 1 calc R . .
H47B H 0.2696 -0.0448 0.5522 0.062 Uiso 1 1 calc R . .
H47C H 0.1802 0.0096 0.5961 0.062 Uiso 1 1 calc R . .
C48 C 0.2756(5) -0.1539(3) 0.6445(3) 0.0355(13) Uani 1 1 d . . .
H48A H 0.2015 -0.1805 0.6247 0.053 Uiso 1 1 calc R . .
H48B H 0.3047 -0.1764 0.6915 0.053 Uiso 1 1 calc R . .
H48C H 0.3430 -0.1563 0.6087 0.053 Uiso 1 1 calc R . .
C49 C 0.5647(5) -0.0432(3) 0.5622(3) 0.0441(15) Uani 1 1 d . . .
H49A H 0.4943 -0.0753 0.5471 0.066 Uiso 1 1 calc R . .
H49B H 0.6238 -0.0398 0.5217 0.066 Uiso 1 1 calc R . .
H49C H 0.5324 0.0058 0.5734 0.066 Uiso 1 1 calc R . .
C50 C 0.8006(5) -0.0301(4) 0.6600(3) 0.0465(15) Uani 1 1 d . . .
H50A H 0.7830 0.0227 0.6614 0.070 Uiso 1 1 calc R . .
H50B H 0.8548 -0.0408 0.6183 0.070 Uiso 1 1 calc R . .
H50C H 0.8435 -0.0450 0.7067 0.070 Uiso 1 1 calc R . .
C51 C 0.6906(6) -0.1793(3) 0.6248(4) 0.0585(18) Uani 1 1 d . . .
H51A H 0.7377 -0.2011 0.6671 0.088 Uiso 1 1 calc R . .
H51B H 0.7428 -0.1799 0.5809 0.088 Uiso 1 1 calc R . .
H51C H 0.6135 -0.2076 0.6145 0.088 Uiso 1 1 calc R . .
C52 C 0.5383(5) -0.0478(3) 0.8837(3) 0.0410(14) Uani 1 1 d . . .
H52A H 0.5757 0.0005 0.8754 0.061 Uiso 1 1 calc R . .
H52B H 0.5683 -0.0669 0.9321 0.061 Uiso 1 1 calc R . .
H52C H 0.4463 -0.0434 0.8830 0.061 Uiso 1 1 calc R . .
C53 C 0.5001(5) -0.2010(3) 0.8229(3) 0.0432(14) Uani 1 1 d . . .
H53A H 0.4095 -0.1938 0.8130 0.065 Uiso 1 1 calc R . .
H53B H 0.5146 -0.2176 0.8743 0.065 Uiso 1 1 calc R . .
H53C H 0.5317 -0.2380 0.7887 0.065 Uiso 1 1 calc R . .
C54 C 0.7565(5) -0.1329(3) 0.8288(3) 0.0462(15) Uani 1 1 d . . .
H54A H 0.7891 -0.1624 0.7882 0.069 Uiso 1 1 calc R . .
H54B H 0.7656 -0.1603 0.8755 0.069 Uiso 1 1 calc R . .
H54C H 0.8040 -0.0869 0.8330 0.069 Uiso 1 1 calc R . .
C55 C 0.0909(4) -0.0587(3) 0.8483(2) 0.0278(11) Uani 1 1 d . . .
H55A H 0.0350 -0.1016 0.8398 0.033 Uiso 1 1 calc R . .
H55B H 0.0396 -0.0141 0.8389 0.033 Uiso 1 1 calc R . .
C56 C 0.1352(5) -0.0586(3) 0.9297(2) 0.0320(12) Uani 1 1 d . . .
H56 H 0.1962 -0.0173 0.9375 0.038 Uiso 1 1 calc R . .
C57 C 0.0262(6) -0.0463(3) 0.9798(3) 0.0544(17) Uani 1 1 d . . .
H57A H -0.0125 0.0014 0.9686 0.082 Uiso 1 1 calc R . .
H57B H 0.0567 -0.0472 1.0319 0.082 Uiso 1 1 calc R . .
H57C H -0.0365 -0.0852 0.9716 0.082 Uiso 1 1 calc R . .
C58 C 0.2026(6) -0.1303(4) 0.9514(3) 0.0578(18) Uani 1 1 d . . .
H58A H 0.2337 -0.1273 1.0032 0.087 Uiso 1 1 calc R . .
H58B H 0.2738 -0.1380 0.9190 0.087 Uiso 1 1 calc R . .
H58C H 0.1435 -0.1714 0.9458 0.087 Uiso 1 1 calc R . .
C41A C 0.297(3) 0.3156(13) 0.9440(10) 0.054(2) Uani 0.223(5) 1 d PD A 2
H41D H 0.3695 0.2868 0.9631 0.082 Uiso 0.223(5) 1 calc PR A 2
H41E H 0.2197 0.2875 0.9500 0.082 Uiso 0.223(5) 1 calc PR A 2
H41F H 0.2927 0.3617 0.9717 0.082 Uiso 0.223(5) 1 calc PR A 2
C42A C 0.1701(18) 0.3606(13) 0.8398(13) 0.0433(18) Uani 0.223(5) 1 d PD A 2
H42D H 0.1363 0.3890 0.8808 0.065 Uiso 0.223(5) 1 calc PR A 2
H42E H 0.1155 0.3183 0.8291 0.065 Uiso 0.223(5) 1 calc PR A 2
H42F H 0.1734 0.3917 0.7954 0.065 Uiso 0.223(5) 1 calc PR A 2
C43A C 0.399(2) 0.3946(10) 0.8555(14) 0.046(2) Uani 0.223(5) 1 d PD A 2
H43D H 0.3697 0.4358 0.8853 0.069 Uiso 0.223(5) 1 calc PR A 2
H43E H 0.4008 0.4092 0.8032 0.069 Uiso 0.223(5) 1 calc PR A 2
H43F H 0.4842 0.3805 0.8730 0.069 Uiso 0.223(5) 1 calc PR A 2
N1 N 0.2187(4) 1.0038(2) 0.23169(19) 0.0228(9) Uani 1 1 d . . .
N2 N 0.2403(4) 1.0743(2) 0.35992(19) 0.0257(10) Uani 1 1 d . . .
N3 N -0.0743(4) 1.0734(2) 0.30320(19) 0.0265(10) Uani 1 1 d . . .
N4 N 0.2771(3) 0.00315(19) 0.78597(19) 0.0205(9) Uani 1 1 d . . .
N5 N 0.2417(4) -0.0762(2) 0.65752(19) 0.0241(9) Uani 1 1 d . . .
N6 N 0.5555(4) -0.0763(2) 0.7223(2) 0.0253(9) Uani 1 1 d . . .
O1 O 0.0766(3) 0.91477(17) 0.32886(16) 0.0250(8) Uani 1 1 d . . .
O2 O 0.4105(3) 0.08404(17) 0.67865(16) 0.0248(8) Uani 1 1 d . . .
Si1 Si -0.16757(13) 1.06174(8) 0.37799(7) 0.0288(3) Uani 1 1 d . . .
Si2 Si -0.11509(13) 1.12287(8) 0.22558(7) 0.0300(3) Uani 1 1 d . . .
Si3 Si 0.64831(13) -0.08213(8) 0.64756(7) 0.0309(3) Uani 1 1 d . . .
Si4 Si 0.58504(12) -0.11200(8) 0.80878(7) 0.0277(3) Uani 1 1 d . . .
Zn1 Zn 0.07980(6) 1.01803(3) 0.30511(3) 0.02180(16) Uani 1 1 d . . .
Zn2 Zn 0.40617(5) -0.01684(3) 0.70963(3) 0.02156(16) Uani 1 1 d . . .

loop_
_atom_site_aniso_label
_atom_site_aniso_U_11
_atom_site_aniso_U_22
_atom_site_aniso_U_33
_atom_site_aniso_U_23
_atom_site_aniso_U_13
_atom_site_aniso_U_12
C1 0.022(3) 0.025(3) 0.022(2) 0.003(2) -0.002(2) 0.003(2)
C2 0.023(3) 0.025(3) 0.016(2) 0.003(2) 0.000(2) 0.003(2)
C3 0.032(3) 0.027(3) 0.021(2) 0.007(2) -0.001(2) 0.008(2)
C4 0.024(3) 0.024(3) 0.030(3) 0.002(2) -0.001(2) 0.004(2)
C5 0.029(3) 0.022(3) 0.035(3) 0.008(3) -0.004(2) -0.002(2)
C6 0.026(3) 0.019(3) 0.023(3) 0.003(2) -0.003(2) 0.000(2)
C7 0.026(3) 0.028(3) 0.029(3) 0.008(2) 0.006(2) 0.002(2)
C8 0.056(4) 0.032(3) 0.044(3) 0.008(3) 0.013(3) -0.010(3)
C9 0.035(3) 0.029(3) 0.021(2) 0.010(2) 0.002(2) 0.002(2)
C10 0.031(3) 0.044(3) 0.036(3) 0.006(3) 0.004(2) -0.008(3)
C11 0.043(4) 0.023(3) 0.033(3) -0.002(3) -0.006(3) 0.002(2)
C12 0.068(5) 0.046(4) 0.073(4) -0.029(4) 0.024(4) 0.003(3)
C13 0.095(6) 0.028(3) 0.043(3) -0.009(3) -0.001(3) 0.011(3)
C14 0.062(4) 0.048(4) 0.040(3) -0.020(3) -0.010(3) 0.008(3)
C15 0.018(3) 0.034(3) 0.019(2) 0.008(2) 0.000(2) 0.002(2)
C16 0.026(3) 0.027(3) 0.021(2) -0.002(2) 0.001(2) -0.010(2)
C17 0.044(3) 0.042(3) 0.021(3) -0.001(3) -0.001(2) -0.014(3)
C18 0.046(4) 0.055(4) 0.031(3) -0.008(3) 0.003(2) -0.012(3)
C19 0.021(3) 0.063(4) 0.035(3) 0.013(3) 0.001(2) 0.004(3)
C20 0.023(3) 0.056(4) 0.040(3) 0.012(3) 0.000(2) -0.005(2)
C21 0.032(3) 0.055(3) 0.026(2) -0.001(3) 0.003(2) 0.000(3)
C22 0.062(4) 0.063(4) 0.037(3) -0.007(3) 0.005(3) 0.018(3)
C23 0.043(4) 0.051(4) 0.024(3) 0.007(3) -0.004(2) 0.006(3)
C24 0.046(4) 0.063(4) 0.045(3) 0.012(3) -0.010(3) 0.017(3)
C25 0.077(5) 0.032(3) 0.055(4) 0.013(3) 0.006(3) 0.008(3)
C26 0.039(3) 0.029(3) 0.028(3) 0.003(2) -0.002(2) -0.013(2)
C27 0.058(4) 0.037(3) 0.018(2) 0.007(2) -0.002(2) -0.017(3)
C28 0.095(5) 0.063(4) 0.028(3) 0.019(3) -0.011(3) -0.030(4)
C29 0.060(4) 0.077(5) 0.037(3) -0.005(3) 0.021(3) -0.002(3)
C30 0.018(3) 0.023(3) 0.022(2) -0.001(2) 0.000(2) 0.000(2)
C31 0.023(3) 0.016(3) 0.020(2) -0.005(2) 0.004(2) 0.001(2)
C32 0.024(3) 0.027(3) 0.024(3) 0.002(2) 0.004(2) -0.003(2)
C33 0.030(3) 0.026(3) 0.017(3) -0.007(2) 0.001(2) 0.001(2)
C34 0.027(3) 0.017(3) 0.026(3) 0.003(2) -0.007(2) -0.005(2)
C35 0.020(3) 0.024(3) 0.013(2) -0.001(2) -0.001(2) 0.001(2)
C36 0.027(3) 0.025(3) 0.017(2) 0.006(2) 0.000(2) -0.003(2)
C37 0.046(4) 0.027(3) 0.031(3) 0.001(3) 0.007(2) -0.006(2)
C38 0.018(3) 0.036(3) 0.032(3) -0.001(3) 0.002(2) -0.001(2)
C39 0.032(3) 0.035(3) 0.021(2) 0.002(2) -0.001(2) 0.001(2)
C40 0.048(4) 0.021(3) 0.034(3) -0.004(2) 0.010(3) -0.002(2)
C41 0.055(6) 0.032(4) 0.078(6) -0.020(4) 0.035(5) 0.001(4)
C42 0.049(5) 0.037(4) 0.044(4) -0.017(3) -0.006(3) 0.010(3)
C43 0.076(6) 0.022(4) 0.040(4) -0.001(3) 0.006(4) 0.019(4)
C44 0.027(3) 0.022(3) 0.021(2) 0.002(2) 0.008(2) 0.001(2)
C45 0.027(3) 0.013(2) 0.020(2) 0.002(2) 0.004(2) -0.002(2)
C46 0.015(3) 0.035(3) 0.029(3) 0.007(2) 0.001(2) 0.000(2)
C47 0.038(3) 0.064(4) 0.022(3) 0.009(3) -0.003(2) -0.004(3)
C48 0.035(3) 0.032(3) 0.040(3) -0.007(3) 0.006(2) -0.003(2)
C49 0.039(4) 0.062(4) 0.031(3) -0.007(3) 0.004(2) 0.001(3)
C50 0.026(3) 0.072(4) 0.041(3) 0.009(3) 0.011(2) -0.001(3)
C51 0.064(5) 0.059(4) 0.052(4) -0.019(3) 0.002(3) 0.017(3)
C52 0.041(4) 0.052(4) 0.030(3) 0.009(3) -0.003(2) 0.001(3)
C53 0.038(3) 0.039(3) 0.053(4) 0.016(3) 0.003(3) 0.010(2)
C54 0.039(4) 0.059(4) 0.040(3) 0.009(3) -0.001(3) 0.013(3)
C55 0.025(3) 0.026(3) 0.032(3) 0.005(2) 0.007(2) -0.006(2)
C56 0.042(3) 0.029(3) 0.026(3) 0.005(2) 0.009(2) -0.004(2)
C57 0.058(4) 0.071(4) 0.035(3) -0.007(3) 0.020(3) -0.004(3)
C58 0.077(5) 0.067(4) 0.030(3) 0.015(3) 0.013(3) 0.018(4)
C41A 0.055(6) 0.032(4) 0.078(6) -0.020(4) 0.035(5) 0.001(4)
C42A 0.049(5) 0.037(4) 0.044(4) -0.017(3) -0.006(3) 0.010(3)
C43A 0.076(6) 0.022(4) 0.040(4) -0.001(3) 0.006(4) 0.019(4)
N1 0.025(2) 0.022(2) 0.0211(19) 0.0052(18) -0.0003(16) -0.0048(17)
N2 0.025(2) 0.033(2) 0.0195(19) 0.0011(19) 0.0007(17) -0.0067(18)
N3 0.033(3) 0.023(2) 0.024(2) 0.0045(19) -0.0001(18) 0.0073(18)
N4 0.017(2) 0.021(3) 0.0236(19) 0.0062(17) -0.0005(15) -0.0002(16)
N5 0.027(2) 0.026(2) 0.020(2) 0.0014(19) -0.0017(17) -0.0023(18)
N6 0.027(2) 0.025(2) 0.024(2) -0.0031(19) 0.0023(17) -0.0036(17)
O1 0.027(2) 0.0220(18) 0.0260(17) 0.0026(16) 0.0056(14) -0.0015(15)
O2 0.032(2) 0.0226(19) 0.0198(16) -0.0038(15) 0.0076(14) -0.0005(15)
Si1 0.0303(8) 0.0330(8) 0.0232(7) -0.0009(6) 0.0038(6) 0.0036(6)
Si2 0.0354(9) 0.0277(8) 0.0266(7) 0.0033(6) -0.0005(6) 0.0074(6)
Si3 0.0276(8) 0.0371(8) 0.0283(7) -0.0022(7) 0.0032(6) 0.0055(6)
Si4 0.0244(8) 0.0296(8) 0.0291(7) 0.0052(6) -0.0007(6) 0.0041(6)
Zn1 0.0231(4) 0.0200(3) 0.0222(3) 0.0015(3) 0.0006(3) -0.0005(3)
Zn2 0.0210(4) 0.0212(3) 0.0225(3) 0.0007(3) 0.0020(3) -0.0002(3)

loop_
_atom_type_symbol
_atom_type_description
_atom_type_scat_dispersion_real
_atom_type_scat_dispersion_imag
_atom_type_scat_source
C C 0.0181 0.0091 'International Tables Vol C Tables 4.2.6.8 and 6.1.1.4'
H H 0.0000 0.0000 'International Tables Vol C Tables 4.2.6.8 and 6.1.1.4'
N N 0.0311 0.0180 'International Tables Vol C Tables 4.2.6.8 and 6.1.1.4'
O O 0.0492 0.0322 'International Tables Vol C Tables 4.2.6.8 and 6.1.1.4'
Si Si 0.2541 0.3302 'International Tables Vol C Tables 4.2.6.8 and 6.1.1.4'
Zn Zn -1.5491 0.6778 'International Tables Vol C Tables 4.2.6.8 and 6.1.1.4'

loop_
_geom_angle_atom_site_label_1
_geom_angle_atom_site_label_2
_geom_angle_atom_site_label_3
_geom_angle
_geom_angle_site_symmetry_1
_geom_angle_site_symmetry_3
_geom_angle_publ_flag
O1 C1 C2 122.2(4) . . ?
O1 C1 C6 119.6(4) . . ?
C2 C1 C6 118.1(4) . . ?
C3 C2 C1 119.8(4) . . ?
C3 C2 C15 116.9(4) . . ?
C1 C2 C15 122.9(4) . . ?
C4 C3 C2 123.1(4) . . ?
C4 C3 H3 118.5 . . ?
C2 C3 H3 118.5 . . ?
C3 C4 C5 115.2(4) . . ?
C3 C4 C11 122.7(4) . . ?
C5 C4 C11 122.1(5) . . ?
C6 C5 C4 126.0(5) . . ?
C6 C5 H5 117.0 . . ?
C4 C5 H5 117.0 . . ?
C5 C6 C1 117.5(4) . . ?
C5 C6 C7 122.3(4) . . ?
C1 C6 C7 120.2(4) . . ?
C9 C7 C6 110.2(4) . . ?
C9 C7 C8 107.5(4) . . ?
C6 C7 C8 112.0(4) . . ?
C9 C7 C10 109.6(4) . . ?
C6 C7 C10 110.5(4) . . ?
C8 C7 C10 106.9(4) . . ?
C7 C8 H8A 109.5 . . ?
C7 C8 H8B 109.5 . . ?
H8A C8 H8B 109.5 . . ?
C7 C8 H8C 109.5 . . ?
H8A C8 H8C 109.5 . . ?
H8B C8 H8C 109.5 . . ?
C7 C9 H9A 109.5 . . ?
C7 C9 H9B 109.5 . . ?
H9A C9 H9B 109.5 . . ?
C7 C9 H9C 109.5 . . ?
H9A C9 H9C 109.5 . . ?
H9B C9 H9C 109.5 . . ?
C7 C10 H10A 109.5 . . ?
C7 C10 H10B 109.5 . . ?
H10A C10 H10B 109.5 . . ?
C7 C10 H10C 109.5 . . ?
H10A C10 H10C 109.5 . . ?
H10B C10 H10C 109.5 . . ?
C13 C11 C14 109.7(5) . . ?
C13 C11 C4 112.0(4) . . ?
C14 C11 C4 107.6(4) . . ?
C13 C11 C12 107.6(5) . . ?
C14 C11 C12 108.3(5) . . ?
C4 C11 C12 111.6(4) . . ?
C11 C12 H12A 109.5 . . ?
C11 C12 H12B 109.5 . . ?
H12A C12 H12B 109.5 . . ?
C11 C12 H12C 109.5 . . ?
H12A C12 H12C 109.5 . . ?
H12B C12 H12C 109.5 . . ?
C11 C13 H13A 109.5 . . ?
C11 C13 H13B 109.5 . . ?
H13A C13 H13B 109.5 . . ?
C11 C13 H13C 109.5 . . ?
H13A C13 H13C 109.5 . . ?
H13B C13 H13C 109.5 . . ?
C11 C14 H14A 109.5 . . ?
C11 C14 H14B 109.5 . . ?
H14A C14 H14B 109.5 . . ?
C11 C14 H14C 109.5 . . ?
H14A C14 H14C 109.5 . . ?
H14B C14 H14C 109.5 . . ?
N1 C15 C2 126.9(4) . . ?
N1 C15 H15 116.6 . . ?
C2 C15 H15 116.6 . . ?
N1 C16 C26 113.3(4) . . ?
N1 C16 C17 106.1(4) . . ?
C26 C16 C17 109.0(4) . . ?
N1 C16 H16 109.4 . . ?
C26 C16 H16 109.4 . . ?
C17 C16 H16 109.4 . . ?
N2 C17 C16 114.8(4) . . ?
N2 C17 H17A 108.6 . . ?
C16 C17 H17A 108.6 . . ?
N2 C17 H17B 108.6 . . ?
C16 C17 H17B 108.6 . . ?
H17A C17 H17B 107.6 . . ?
N2 C18 H18A 109.5 . . ?
N2 C18 H18B 109.5 . . ?
H18A C18 H18B 109.5 . . ?
N2 C18 H18C 109.5 . . ?
H18A C18 H18C 109.5 . . ?
H18B C18 H18C 109.5 . . ?
N2 C19 H19A 109.5 . . ?
N2 C19 H19B 109.5 . . ?
H19A C19 H19B 109.5 . . ?
N2 C19 H19C 109.5 . . ?
H19A C19 H19C 109.5 . . ?
H19B C19 H19C 109.5 . . ?
Si1 C20 H20A 109.5 . . ?
Si1 C20 H20B 109.5 . . ?
H20A C20 H20B 109.5 . . ?
Si1 C20 H20C 109.5 . . ?
H20A C20 H20C 109.5 . . ?
H20B C20 H20C 109.5 . . ?
Si1 C21 H21A 109.5 . . ?
Si1 C21 H21B 109.5 . . ?
H21A C21 H21B 109.5 . . ?
Si1 C21 H21C 109.5 . . ?
H21A C21 H21C 109.5 . . ?
H21B C21 H21C 109.5 . . ?
Si1 C22 H22A 109.5 . . ?
Si1 C22 H22B 109.5 . . ?
H22A C22 H22B 109.5 . . ?
Si1 C22 H22C 109.5 . . ?
H22A C22 H22C 109.5 . . ?
H22B C22 H22C 109.5 . . ?
Si2 C23 H23A 109.5 . . ?
Si2 C23 H23B 109.5 . . ?
H23A C23 H23B 109.5 . . ?
Si2 C23 H23C 109.5 . . ?
H23A C23 H23C 109.5 . . ?
H23B C23 H23C 109.5 . . ?
Si2 C24 H24A 109.5 . . ?
Si2 C24 H24B 109.5 . . ?
H24A C24 H24B 109.5 . . ?
Si2 C24 H24C 109.5 . . ?
H24A C24 H24C 109.5 . . ?
H24B C24 H24C 109.5 . . ?
Si2 C25 H25A 109.5 . . ?
Si2 C25 H25B 109.5 . . ?
H25A C25 H25B 109.5 . . ?
Si2 C25 H25C 109.5 . . ?
H25A C25 H25C 109.5 . . ?
H25B C25 H25C 109.5 . . ?
C16 C26 C27 116.9(4) . . ?
C16 C26 H26A 108.1 . . ?
C27 C26 H26A 108.1 . . ?
C16 C26 H26B 108.1 . . ?
C27 C26 H26B 108.1 . . ?
H26A C26 H26B 107.3 . . ?
C28 C27 C29 109.8(5) . . ?
C28 C27 C26 109.8(5) . . ?
C29 C27 C26 112.9(4) . . ?
C28 C27 H27 108.1 . . ?
C29 C27 H27 108.1 . . ?
C26 C27 H27 108.1 . . ?
C27 C28 H28A 109.5 . . ?
C27 C28 H28B 109.5 . . ?
H28A C28 H28B 109.5 . . ?
C27 C28 H28C 109.5 . . ?
H28A C28 H28C 109.5 . . ?
H28B C28 H28C 109.5 . . ?
C27 C29 H29A 109.5 . . ?
C27 C29 H29B 109.5 . . ?
H29A C29 H29B 109.5 . . ?
C27 C29 H29C 109.5 . . ?
H29A C29 H29C 109.5 . . ?
H29B C29 H29C 109.5 . . ?
O2 C30 C31 123.4(4) . . ?
O2 C30 C35 119.3(4) . . ?
C31 C30 C35 117.3(4) . . ?
C32 C31 C30 120.6(4) . . ?
C32 C31 C44 116.8(4) . . ?
C30 C31 C44 122.3(4) . . ?
C33 C32 C31 123.0(4) . . ?
C33 C32 H32 118.5 . . ?
C31 C32 H32 118.5 . . ?
C32 C33 C34 115.8(4) . . ?
C32 C33 C40 122.3(4) . . ?
C34 C33 C40 121.8(4) . . ?
C35 C34 C33 125.0(4) . . ?
C35 C34 H34 117.5 . . ?
C33 C34 H34 117.5 . . ?
C34 C35 C30 118.1(4) . . ?
C34 C35 C36 121.7(4) . . ?
C30 C35 C36 120.2(4) . . ?
C37 C36 C35 112.4(4) . . ?
C37 C36 C38 107.7(4) . . ?
C35 C36 C38 110.2(4) . . ?
C37 C36 C39 107.1(4) . . ?
C35 C36 C39 110.2(4) . . ?
C38 C36 C39 109.2(4) . . ?
C36 C37 H37A 109.5 . . ?
C36 C37 H37B 109.5 . . ?
H37A C37 H37B 109.5 . . ?
C36 C37 H37C 109.5 . . ?
H37A C37 H37C 109.5 . . ?
H37B C37 H37C 109.5 . . ?
C36 C38 H38A 109.5 . . ?
C36 C38 H38B 109.5 . . ?
H38A C38 H38B 109.5 . . ?
C36 C38 H38C 109.5 . . ?
H38A C38 H38C 109.5 . . ?
H38B C38 H38C 109.5 . . ?
C36 C39 H39A 109.5 . . ?
C36 C39 H39B 109.5 . . ?
H39A C39 H39B 109.5 . . ?
C36 C39 H39C 109.5 . . ?
H39A C39 H39C 109.5 . . ?
H39B C39 H39C 109.5 . . ?
C43A C40 C41 130.5(10) . . ?
C43A C40 C41A 109.6(15) . . ?
C41 C40 C41A 46.6(11) . . ?
C43A C40 C43 46.6(10) . . ?
C41 C40 C43 111.1(5) . . ?
C41A C40 C43 132.3(10) . . ?
C43A C40 C33 116.6(10) . . ?
C41 C40 C33 112.9(5) . . ?
C41A C40 C33 115.3(10) . . ?
C43 C40 C33 112.4(4) . . ?
C43A C40 C42 59.7(11) . . ?
C41 C40 C42 107.6(6) . . ?
C41A C40 C42 62.3(12) . . ?
C43 C40 C42 105.6(5) . . ?
C33 C40 C42 106.7(4) . . ?
C43A C40 C42A 107.3(14) . . ?
C41 C40 C42A 55.3(10) . . ?
C41A C40 C42A 100.3(14) . . ?
C43 C40 C42A 64.0(10) . . ?
C33 C40 C42A 106.1(9) . . ?
C42 C40 C42A 147.0(9) . . ?
C40 C41 H41A 109.5 . . ?
C40 C41 H41B 109.5 . . ?
C40 C41 H41C 109.5 . . ?
C40 C42 H42A 109.5 . . ?
C40 C42 H42B 109.5 . . ?
C40 C42 H42C 109.5 . . ?
C40 C43 H43A 109.5 . . ?
C40 C43 H43B 109.5 . . ?
C40 C43 H43C 109.5 . . ?
N4 C44 C31 126.0(4) . . ?
N4 C44 H44 117.0 . . ?
C31 C44 H44 117.0 . . ?
N4 C45 C55 118.0(4) . . ?
N4 C45 C46 103.6(3) . . ?
C55 C45 C46 112.5(4) . . ?
N4 C45 H45 107.4 . . ?
C55 C45 H45 107.4 . . ?
C46 C45 H45 107.4 . . ?
N5 C46 C45 112.1(4) . . ?
N5 C46 H46A 109.2 . . ?
C45 C46 H46A 109.2 . . ?
N5 C46 H46B 109.2 . . ?
C45 C46 H46B 109.2 . . ?
H46A C46 H46B 107.9 . . ?
N5 C47 H47A 109.5 . . ?
N5 C47 H47B 109.5 . . ?
H47A C47 H47B 109.5 . . ?
N5 C47 H47C 109.5 . . ?
H47A C47 H47C 109.5 . . ?
H47B C47 H47C 109.5 . . ?
N5 C48 H48A 109.5 . . ?
N5 C48 H48B 109.5 . . ?
H48A C48 H48B 109.5 . . ?
N5 C48 H48C 109.5 . . ?
H48A C48 H48C 109.5 . . ?
H48B C48 H48C 109.5 . . ?
Si3 C49 H49A 109.5 . . ?
Si3 C49 H49B 109.5 . . ?
H49A C49 H49B 109.5 . . ?
Si3 C49 H49C 109.5 . . ?
H49A C49 H49C 109.5 . . ?
H49B C49 H49C 109.5 . . ?
Si3 C50 H50A 109.5 . . ?
Si3 C50 H50B 109.5 . . ?
H50A C50 H50B 109.5 . . ?
Si3 C50 H50C 109.5 . . ?
H50A C50 H50C 109.5 . . ?
H50B C50 H50C 109.5 . . ?
Si3 C51 H51A 109.5 . . ?
Si3 C51 H51B 109.5 . . ?
H51A C51 H51B 109.5 . . ?
Si3 C51 H51C 109.5 . . ?
H51A C51 H51C 109.5 . . ?
H51B C51 H51C 109.5 . . ?
Si4 C52 H52A 109.5 . . ?
Si4 C52 H52B 109.5 . . ?
H52A C52 H52B 109.5 . . ?
Si4 C52 H52C 109.5 . . ?
H52A C52 H52C 109.5 . . ?
H52B C52 H52C 109.5 . . ?
Si4 C53 H53A 109.5 . . ?
Si4 C53 H53B 109.5 . . ?
H53A C53 H53B 109.5 . . ?
Si4 C53 H53C 109.5 . . ?
H53A C53 H53C 109.5 . . ?
H53B C53 H53C 109.5 . . ?
Si4 C54 H54A 109.5 . . ?
Si4 C54 H54B 109.5 . . ?
H54A C54 H54B 109.5 . . ?
Si4 C54 H54C 109.5 . . ?
H54A C54 H54C 109.5 . . ?
H54B C54 H54C 109.5 . . ?
C45 C55 C56 116.2(4) . . ?
C45 C55 H55A 108.2 . . ?
C56 C55 H55A 108.2 . . ?
C45 C55 H55B 108.2 . . ?
C56 C55 H55B 108.2 . . ?
H55A C55 H55B 107.4 . . ?
C57 C56 C55 111.0(4) . . ?
C57 C56 C58 109.6(4) . . ?
C55 C56 C58 111.7(4) . . ?
C57 C56 H56 108.2 . . ?
C55 C56 H56 108.2 . . ?
C58 C56 H56 108.2 . . ?
C56 C57 H57A 109.5 . . ?
C56 C57 H57B 109.5 . . ?
H57A C57 H57B 109.5 . . ?
C56 C57 H57C 109.5 . . ?
H57A C57 H57C 109.5 . . ?
H57B C57 H57C 109.5 . . ?
C56 C58 H58A 109.5 . . ?
C56 C58 H58B 109.5 . . ?
H58A C58 H58B 109.5 . . ?
C56 C58 H58C 109.5 . . ?
H58A C58 H58C 109.5 . . ?
H58B C58 H58C 109.5 . . ?
C40 C41A H41D 109.5 . . ?
C40 C41A H41E 109.5 . . ?
H41D C41A H41E 109.5 . . ?
C40 C41A H41F 109.5 . . ?
H41D C41A H41F 109.5 . . ?
H41E C41A H41F 109.5 . . ?
C40 C42A H42D 109.5 . . ?
C40 C42A H42E 109.5 . . ?
H42D C42A H42E 109.5 . . ?
C40 C42A H42F 109.5 . . ?
H42D C42A H42F 109.5 . . ?
H42E C42A H42F 109.5 . . ?
C40 C43A H43D 109.5 . . ?
C40 C43A H43E 109.5 . . ?
H43D C43A H43E 109.5 . . ?
C40 C43A H43F 109.5 . . ?
H43D C43A H43F 109.5 . . ?
H43E C43A H43F 109.5 . . ?
C15 N1 C16 119.4(4) . . ?
C15 N1 Zn1 121.3(3) . . ?
C16 N1 Zn1 115.6(3) . . ?
C17 N2 C18 109.7(4) . . ?
C17 N2 C19 111.1(4) . . ?
C18 N2 C19 109.0(4) . . ?
C17 N2 Zn1 100.5(3) . . ?
C18 N2 Zn1 114.1(3) . . ?
C19 N2 Zn1 112.4(3) . . ?
Si2 N3 Si1 124.9(2) . . ?
Si2 N3 Zn1 119.0(2) . . ?
Si1 N3 Zn1 115.9(2) . . ?
C44 N4 C45 124.0(4) . . ?
C44 N4 Zn2 122.7(3) . . ?
C45 N4 Zn2 109.2(3) . . ?
C47 N5 C48 109.8(4) . . ?
C47 N5 C46 110.5(4) . . ?
C48 N5 C46 110.4(4) . . ?
C47 N5 Zn2 111.0(3) . . ?
C48 N5 Zn2 109.8(3) . . ?
C46 N5 Zn2 105.4(3) . . ?
Si3 N6 Si4 127.2(2) . . ?
Si3 N6 Zn2 116.1(2) . . ?
Si4 N6 Zn2 116.5(2) . . ?
C1 O1 Zn1 125.6(3) . . ?
C30 O2 Zn2 124.2(3) . . ?
N3 Si1 C21 110.9(2) . . ?
N3 Si1 C22 112.4(2) . . ?
C21 Si1 C22 106.1(3) . . ?
N3 Si1 C20 113.5(2) . . ?
C21 Si1 C20 106.8(2) . . ?
C22 Si1 C20 106.7(3) . . ?
N3 Si2 C23 111.1(2) . . ?
N3 Si2 C25 112.2(2) . . ?
C23 Si2 C25 108.2(3) . . ?
N3 Si2 C24 113.8(2) . . ?
C23 Si2 C24 105.2(3) . . ?
C25 Si2 C24 105.9(3) . . ?
N6 Si3 C51 112.5(3) . . ?
N6 Si3 C50 113.2(2) . . ?
C51 Si3 C50 106.9(3) . . ?
N6 Si3 C49 110.6(2) . . ?
C51 Si3 C49 106.7(3) . . ?
C50 Si3 C49 106.6(3) . . ?
N6 Si4 C52 112.0(2) . . ?
N6 Si4 C53 112.3(2) . . ?
C52 Si4 C53 107.6(2) . . ?
N6 Si4 C54 113.4(2) . . ?
C52 Si4 C54 105.6(3) . . ?
C53 Si4 C54 105.4(3) . . ?
N3 Zn1 O1 119.64(15) . . ?
N3 Zn1 N1 133.83(15) . . ?
O1 Zn1 N1 92.20(13) . . ?
N3 Zn1 N2 114.20(16) . . ?
O1 Zn1 N2 112.07(14) . . ?
N1 Zn1 N2 77.40(14) . . ?
O2 Zn2 N6 122.97(15) . . ?
O2 Zn2 N4 92.78(13) . . ?
N6 Zn2 N4 126.87(15) . . ?
O2 Zn2 N5 111.59(14) . . ?
N6 Zn2 N5 113.90(16) . . ?
N4 Zn2 N5 80.37(14) . . ?

loop_
_geom_bond_atom_site_label_1
_geom_bond_atom_site_label_2
_geom_bond_distance
_geom_bond_site_symmetry_2
_geom_bond_publ_flag
C1 O1 1.324(6) . ?
C1 C2 1.420(6) . ?
C1 C6 1.441(7) . ?
C2 C3 1.415(6) . ?
C2 C15 1.445(6) . ?
C3 C4 1.377(7) . ?
C3 H3 0.9500 . ?
C4 C5 1.403(7) . ?
C4 C11 1.538(7) . ?
C5 C6 1.378(7) . ?
C5 H5 0.9500 . ?
C6 C7 1.530(6) . ?
C7 C9 1.530(7) . ?
C7 C8 1.540(7) . ?
C7 C10 1.541(7) . ?
C8 H8A 0.9800 . ?
C8 H8B 0.9800 . ?
C8 H8C 0.9800 . ?
C9 H9A 0.9800 . ?
C9 H9B 0.9800 . ?
C9 H9C 0.9800 . ?
C10 H10A 0.9800 . ?
C10 H10B 0.9800 . ?
C10 H10C 0.9800 . ?
C11 C13 1.518(8) . ?
C11 C14 1.525(7) . ?
C11 C12 1.541(7) . ?
C12 H12A 0.9800 . ?
C12 H12B 0.9800 . ?
C12 H12C 0.9800 . ?
C13 H13A 0.9800 . ?
C13 H13B 0.9800 . ?
C13 H13C 0.9800 . ?
C14 H14A 0.9800 . ?
C14 H14B 0.9800 . ?
C14 H14C 0.9800 . ?
C15 N1 1.294(6) . ?
C15 H15 0.9500 . ?
C16 N1 1.485(6) . ?
C16 C26 1.516(6) . ?
C16 C17 1.542(6) . ?
C16 H16 1.0000 . ?
C17 N2 1.453(6) . ?
C17 H17A 0.9900 . ?
C17 H17B 0.9900 . ?
C18 N2 1.480(6) . ?
C18 H18A 0.9800 . ?
C18 H18B 0.9800 . ?
C18 H18C 0.9800 . ?
C19 N2 1.498(6) . ?
C19 H19A 0.9800 . ?
C19 H19B 0.9800 . ?
C19 H19C 0.9800 . ?
C20 Si1 1.886(5) . ?
C20 H20A 0.9800 . ?
C20 H20B 0.9800 . ?
C20 H20C 0.9800 . ?
C21 Si1 1.867(5) . ?
C21 H21A 0.9800 . ?
C21 H21B 0.9800 . ?
C21 H21C 0.9800 . ?
C22 Si1 1.878(6) . ?
C22 H22A 0.9800 . ?
C22 H22B 0.9800 . ?
C22 H22C 0.9800 . ?
C23 Si2 1.876(5) . ?
C23 H23A 0.9800 . ?
C23 H23B 0.9800 . ?
C23 H23C 0.9800 . ?
C24 Si2 1.888(6) . ?
C24 H24A 0.9800 . ?
C24 H24B 0.9800 . ?
C24 H24C 0.9800 . ?
C25 Si2 1.882(6) . ?
C25 H25A 0.9800 . ?
C25 H25B 0.9800 . ?
C25 H25C 0.9800 . ?
C26 C27 1.534(7) . ?
C26 H26A 0.9900 . ?
C26 H26B 0.9900 . ?
C27 C28 1.531(7) . ?
C27 C29 1.532(8) . ?
C27 H27 1.0000 . ?
C28 H28A 0.9800 . ?
C28 H28B 0.9800 . ?
C28 H28C 0.9800 . ?
C29 H29A 0.9800 . ?
C29 H29B 0.9800 . ?
C29 H29C 0.9800 . ?
C30 O2 1.315(5) . ?
C30 C31 1.430(6) . ?
C30 C35 1.447(7) . ?
C31 C32 1.398(6) . ?
C31 C44 1.447(6) . ?
C32 C33 1.377(7) . ?
C32 H32 0.9500 . ?
C33 C34 1.409(6) . ?
C33 C40 1.528(6) . ?
C34 C35 1.385(7) . ?
C34 H34 0.9500 . ?
C35 C36 1.536(6) . ?
C36 C37 1.530(7) . ?
C36 C38 1.537(6) . ?
C36 C39 1.542(6) . ?
C37 H37A 0.9800 . ?
C37 H37B 0.9800 . ?
C37 H37C 0.9800 . ?
C38 H38A 0.9800 . ?
C38 H38B 0.9800 . ?
C38 H38C 0.9800 . ?
C39 H39A 0.9800 . ?
C39 H39B 0.9800 . ?
C39 H39C 0.9800 . ?
C40 C43A 1.472(17) . ?
C40 C41 1.493(8) . ?
C40 C41A 1.498(17) . ?
C40 C43 1.521(8) . ?
C40 C42 1.598(8) . ?
C40 C42A 1.648(16) . ?
C41 H41A 0.9800 . ?
C41 H41B 0.9800 . ?
C41 H41C 0.9800 . ?
C42 H42A 0.9800 . ?
C42 H42B 0.9800 . ?
C42 H42C 0.9800 . ?
C43 H43A 0.9800 . ?
C43 H43B 0.9800 . ?
C43 H43C 0.9800 . ?
C44 N4 1.279(6) . ?
C44 H44 0.9500 . ?
C45 N4 1.475(5) . ?
C45 C55 1.519(6) . ?
C45 C46 1.527(6) . ?
C45 H45 1.0000 . ?
C46 N5 1.483(5) . ?
C46 H46A 0.9900 . ?
C46 H46B 0.9900 . ?
C47 N5 1.459(6) . ?
C47 H47A 0.9800 . ?
C47 H47B 0.9800 . ?
C47 H47C 0.9800 . ?
C48 N5 1.482(6) . ?
C48 H48A 0.9800 . ?
C48 H48B 0.9800 . ?
C48 H48C 0.9800 . ?
C49 Si3 1.886(5) . ?
C49 H49A 0.9800 . ?
C49 H49B 0.9800 . ?
C49 H49C 0.9800 . ?
C50 Si3 1.881(5) . ?
C50 H50A 0.9800 . ?
C50 H50B 0.9800 . ?
C50 H50C 0.9800 . ?
C51 Si3 1.875(6) . ?
C51 H51A 0.9800 . ?
C51 H51B 0.9800 . ?
C51 H51C 0.9800 . ?
C52 Si4 1.865(5) . ?
C52 H52A 0.9800 . ?
C52 H52B 0.9800 . ?
C52 H52C 0.9800 . ?
C53 Si4 1.877(5) . ?
C53 H53A 0.9800 . ?
C53 H53B 0.9800 . ?
C53 H53C 0.9800 . ?
C54 Si4 1.882(5) . ?
C54 H54A 0.9800 . ?
C54 H54B 0.9800 . ?
C54 H54C 0.9800 . ?
C55 C56 1.523(7) . ?
C55 H55A 0.9900 . ?
C55 H55B 0.9900 . ?
C56 C57 1.508(7) . ?
C56 C58 1.534(7) . ?
C56 H56 1.0000 . ?
C57 H57A 0.9800 . ?
C57 H57B 0.9800 . ?
C57 H57C 0.9800 . ?
C58 H58A 0.9800 . ?
C58 H58B 0.9800 . ?
C58 H58C 0.9800 . ?
C41A H41D 0.9800 . ?
C41A H41E 0.9800 . ?
C41A H41F 0.9800 . ?
C42A H42D 0.9800 . ?
C42A H42E 0.9800 . ?
C42A H42F 0.9800 . ?
C43A H43D 0.9800 . ?
C43A H43E 0.9800 . ?
C43A H43F 0.9800 . ?
N1 Zn1 2.030(4) . ?
N2 Zn1 2.193(4) . ?
N3 Si2 1.706(4) . ?
N3 Si1 1.711(4) . ?
N3 Zn1 1.921(4) . ?
N4 Zn2 2.007(4) . ?
N5 Zn2 2.232(4) . ?
N6 Si3 1.697(4) . ?
N6 Si4 1.707(4) . ?
N6 Zn2 1.927(4) . ?
O1 Zn1 1.930(3) . ?
O2 Zn2 1.922(3) . ?

loop_
_geom_torsion_atom_site_label_1
_geom_torsion_atom_site_label_2
_geom_torsion_atom_site_label_3
_geom_torsion_atom_site_label_4
_geom_torsion
_geom_torsion_site_symmetry_1
_geom_torsion_site_symmetry_2
_geom_torsion_site_symmetry_3
_geom_torsion_site_symmetry_4
_geom_torsion_publ_flag
O1 C1 C2 C3 178.9(4) . . . . ?
C6 C1 C2 C3 2.1(7) . . . . ?
O1 C1 C2 C15 7.0(7) . . . . ?
C6 C1 C2 C15 -169.9(4) . . . . ?
C1 C2 C3 C4 2.7(7) . . . . ?
C15 C2 C3 C4 175.1(5) . . . . ?
C2 C3 C4 C5 -3.6(7) . . . . ?
C2 C3 C4 C11 175.3(4) . . . . ?
C3 C4 C5 C6 -0.4(8) . . . . ?
C11 C4 C5 C6 -179.3(5) . . . . ?
C4 C5 C6 C1 5.0(8) . . . . ?
C4 C5 C6 C7 -174.0(5) . . . . ?
O1 C1 C6 C5 177.5(4) . . . . ?
C2 C1 C6 C5 -5.6(7) . . . . ?
O1 C1 C6 C7 -3.5(7) . . . . ?
C2 C1 C6 C7 173.4(4) . . . . ?
C5 C6 C7 C9 120.4(5) . . . . ?
C1 C6 C7 C9 -58.5(6) . . . . ?
C5 C6 C7 C8 0.8(7) . . . . ?
C1 C6 C7 C8 -178.2(5) . . . . ?
C5 C6 C7 C10 -118.3(5) . . . . ?
C1 C6 C7 C10 62.7(6) . . . . ?
C3 C4 C11 C13 144.8(5) . . . . ?
C5 C4 C11 C13 -36.4(7) . . . . ?
C3 C4 C11 C14 -94.6(6) . . . . ?
C5 C4 C11 C14 84.2(6) . . . . ?
C3 C4 C11 C12 24.1(7) . . . . ?
C5 C4 C11 C12 -157.1(5) . . . . ?
C3 C2 C15 N1 163.0(5) . . . . ?
C1 C2 C15 N1 -24.8(8) . . . . ?
N1 C16 C17 N2 26.9(6) . . . . ?
C26 C16 C17 N2 149.3(4) . . . . ?
N1 C16 C26 C27 -65.9(6) . . . . ?
C17 C16 C26 C27 176.2(4) . . . . ?
C16 C26 C27 C28 171.3(4) . . . . ?
C16 C26 C27 C29 -65.9(6) . . . . ?
O2 C30 C31 C32 -176.1(4) . . . . ?
C35 C30 C31 C32 2.0(7) . . . . ?
O2 C30 C31 C44 -3.4(7) . . . . ?
C35 C30 C31 C44 174.8(4) . . . . ?
C30 C31 C32 C33 -5.5(8) . . . . ?
C44 C31 C32 C33 -178.6(5) . . . . ?
C31 C32 C33 C34 4.1(8) . . . . ?
C31 C32 C33 C40 -176.3(5) . . . . ?
C32 C33 C34 C35 0.6(8) . . . . ?
C40 C33 C34 C35 -179.0(5) . . . . ?
C33 C34 C35 C30 -3.8(7) . . . . ?
C33 C34 C35 C36 175.6(5) . . . . ?
O2 C30 C35 C34 -179.5(4) . . . . ?
C31 C30 C35 C34 2.3(7) . . . . ?
O2 C30 C35 C36 1.1(7) . . . . ?
C31 C30 C35 C36 -177.1(4) . . . . ?
C34 C35 C36 C37 -0.7(6) . . . . ?
C30 C35 C36 C37 178.7(5) . . . . ?
C34 C35 C36 C38 119.4(5) . . . . ?
C30 C35 C36 C38 -61.2(6) . . . . ?
C34 C35 C36 C39 -120.0(5) . . . . ?
C30 C35 C36 C39 59.4(6) . . . . ?
C32 C33 C40 C43A 164.5(12) . . . . ?
C34 C33 C40 C43A -16.0(13) . . . . ?
C32 C33 C40 C41 -17.5(8) . . . . ?
C34 C33 C40 C41 162.0(6) . . . . ?
C32 C33 C40 C41A 33.8(15) . . . . ?
C34 C33 C40 C41A -146.6(14) . . . . ?
C32 C33 C40 C43 -144.2(6) . . . . ?
C34 C33 C40 C43 35.4(7) . . . . ?
C32 C33 C40 C42 100.5(6) . . . . ?
C34 C33 C40 C42 -79.9(6) . . . . ?
C32 C33 C40 C42A -76.1(11) . . . . ?
C34 C33 C40 C42A 103.4(11) . . . . ?
C32 C31 C44 N4 -164.0(5) . . . . ?
C30 C31 C44 N4 23.0(8) . . . . ?
N4 C45 C46 N5 53.5(5) . . . . ?
C55 C45 C46 N5 -178.0(4) . . . . ?
N4 C45 C55 C56 -67.0(6) . . . . ?
C46 C45 C55 C56 172.4(4) . . . . ?
C45 C55 C56 C57 172.7(4) . . . . ?
C45 C55 C56 C58 -64.7(6) . . . . ?
C2 C15 N1 C16 166.4(4) . . . . ?
C2 C15 N1 Zn1 9.1(7) . . . . ?
C26 C16 N1 C15 95.8(5) . . . . ?
C17 C16 N1 C15 -144.6(4) . . . . ?
C26 C16 N1 Zn1 -105.7(4) . . . . ?
C17 C16 N1 Zn1 13.9(5) . . . . ?
C16 C17 N2 C18 -170.1(4) . . . . ?
C16 C17 N2 C19 69.4(5) . . . . ?
C16 C17 N2 Zn1 -49.6(5) . . . . ?
C31 C44 N4 C45 -165.0(4) . . . . ?
C31 C44 N4 Zn2 -10.3(7) . . . . ?
C55 C45 N4 C44 -24.4(6) . . . . ?
C46 C45 N4 C44 100.7(5) . . . . ?
C55 C45 N4 Zn2 178.0(3) . . . . ?
C46 C45 N4 Zn2 -56.9(4) . . . . ?
C45 C46 N5 C47 -145.2(4) . . . . ?
C45 C46 N5 C48 93.3(4) . . . . ?
C45 C46 N5 Zn2 -25.2(4) . . . . ?
C2 C1 O1 Zn1 23.6(6) . . . . ?
C6 C1 O1 Zn1 -159.6(3) . . . . ?
C31 C30 O2 Zn2 -25.7(6) . . . . ?
C35 C30 O2 Zn2 156.2(3) . . . . ?
Si2 N3 Si1 C21 -171.9(3) . . . . ?
Zn1 N3 Si1 C21 14.4(3) . . . . ?
Si2 N3 Si1 C22 -53.3(4) . . . . ?
Zn1 N3 Si1 C22 133.0(3) . . . . ?
Si2 N3 Si1 C20 67.9(4) . . . . ?
Zn1 N3 Si1 C20 -105.9(3) . . . . ?
Si1 N3 Si2 C23 -139.1(3) . . . . ?
Zn1 N3 Si2 C23 34.5(3) . . . . ?
Si1 N3 Si2 C25 99.6(3) . . . . ?
Zn1 N3 Si2 C25 -86.8(3) . . . . ?
Si1 N3 Si2 C24 -20.7(4) . . . . ?
Zn1 N3 Si2 C24 152.9(3) . . . . ?
Si4 N6 Si3 C51 54.2(4) . . . . ?
Zn2 N6 Si3 C51 -130.5(3) . . . . ?
Si4 N6 Si3 C50 -67.1(4) . . . . ?
Zn2 N6 Si3 C50 108.2(3) . . . . ?
Si4 N6 Si3 C49 173.4(3) . . . . ?
Zn2 N6 Si3 C49 -11.4(3) . . . . ?
Si3 N6 Si4 C52 139.5(3) . . . . ?
Zn2 N6 Si4 C52 -35.7(3) . . . . ?
Si3 N6 Si4 C53 -99.2(3) . . . . ?
Zn2 N6 Si4 C53 85.5(3) . . . . ?
Si3 N6 Si4 C54 20.1(4) . . . . ?
Zn2 N6 Si4 C54 -155.2(3) . . . . ?
Si2 N3 Zn1 O1 -126.4(2) . . . . ?
Si1 N3 Zn1 O1 47.7(3) . . . . ?
Si2 N3 Zn1 N1 1.0(4) . . . . ?
Si1 N3 Zn1 N1 175.15(18) . . . . ?
Si2 N3 Zn1 N2 96.7(2) . . . . ?
Si1 N3 Zn1 N2 -89.1(2) . . . . ?
C1 O1 Zn1 N3 115.3(4) . . . . ?
C1 O1 Zn1 N1 -29.7(4) . . . . ?
C1 O1 Zn1 N2 -107.0(4) . . . . ?
C15 N1 Zn1 N3 -123.0(4) . . . . ?
C16 N1 Zn1 N3 78.9(4) . . . . ?
C15 N1 Zn1 O1 13.3(4) . . . . ?
C16 N1 Zn1 O1 -144.8(3) . . . . ?
C15 N1 Zn1 N2 125.4(4) . . . . ?
C16 N1 Zn1 N2 -32.7(3) . . . . ?
C17 N2 Zn1 N3 -90.1(3) . . . . ?
C18 N2 Zn1 N3 27.1(4) . . . . ?
C19 N2 Zn1 N3 151.8(3) . . . . ?
C17 N2 Zn1 O1 129.8(3) . . . . ?
C18 N2 Zn1 O1 -113.0(3) . . . . ?
C19 N2 Zn1 O1 11.7(3) . . . . ?
C17 N2 Zn1 N1 42.6(3) . . . . ?
C18 N2 Zn1 N1 159.8(3) . . . . ?
C19 N2 Zn1 N1 -75.5(3) . . . . ?
C30 O2 Zn2 N6 -109.0(4) . . . . ?
C30 O2 Zn2 N4 29.3(4) . . . . ?
C30 O2 Zn2 N5 110.1(4) . . . . ?
Si3 N6 Zn2 O2 -55.3(3) . . . . ?
Si4 N6 Zn2 O2 120.5(2) . . . . ?
Si3 N6 Zn2 N4 -179.25(18) . . . . ?
Si4 N6 Zn2 N4 -3.4(3) . . . . ?
Si3 N6 Zn2 N5 84.8(2) . . . . ?
Si4 N6 Zn2 N5 -99.4(2) . . . . ?
C44 N4 Zn2 O2 -11.7(4) . . . . ?
C45 N4 Zn2 O2 146.2(3) . . . . ?
C44 N4 Zn2 N6 124.1(4) . . . . ?
C45 N4 Zn2 N6 -78.0(3) . . . . ?
C44 N4 Zn2 N5 -123.2(4) . . . . ?
C45 N4 Zn2 N5 34.8(3) . . . . ?
C47 N5 Zn2 O2 25.6(3) . . . . ?
C48 N5 Zn2 O2 147.2(3) . . . . ?
C46 N5 Zn2 O2 -94.0(3) . . . . ?
C47 N5 Zn2 N6 -119.0(3) . . . . ?
C48 N5 Zn2 N6 2.6(3) . . . . ?
C46 N5 Zn2 N6 121.4(3) . . . . ?
C47 N5 Zn2 N4 114.8(3) . . . . ?
C48 N5 Zn2 N4 -123.6(3) . . . . ?
C46 N5 Zn2 N4 -4.8(3) . . . . ?
